data_4324064
loop_
_publ_author_name
'Raymond J. Batchelor'
'Frederick W. B. Einstein'
'Ian D. Gay'
'Jian Gu'
'B. Mario Pinto'
'Xuemin Zhou'

_publ_contact_author
; 
      Prof. Frederick W.B. Einstein
      Department of Chemistry
      Simon Fraser University
      Burnaby, British Columbia
      Canada      V5A 1S6
;
_publ_contact_author_email einstein@sfu.ca
_publ_contact_author_fax '604 291 3765'
_publ_contact_author_phone '604 291 4878'
_publ_section_title
;
 Stereochemical Analysis of Palladium(II) Complexes of the Selenium
 Coronands 1,5,9,13-Tetraselenacyclohexadecane and
 1,5,9,13,17,21-Hexaselenacyclotetracosane
;
_journal_name_full 'Inorganic Chemistry'
_journal_page_first 3667
_journal_page_last 3674
_journal_paper_doi 10.1021/ic951151j
_journal_volume 35
_journal_year 1996
_chemical_formula_moiety 'Pd Se4 F8 C12 B2 H24 '
_chemical_formula_sum 'C12 H24 B2 F8 Pd Se4'
_chemical_formula_weight 764.2
_chemical_name_systematic ?
_space_group_IT_number 62
_symmetry_cell_setting orthorhombic
_symmetry_space_group_name_Hall '-P 2ac 2n'
_symmetry_space_group_name_H-M 'P n m a'
_cell_angle_alpha 90.0
_cell_angle_beta 90.0
_cell_angle_gamma 90.0
_cell_formula_units_Z 4
_cell_length_a 12.356(1)
_cell_length_b 10.937(1)
_cell_length_c 16.233(2)
_cell_measurement_reflns_used 25
_cell_measurement_temperature 295
_cell_measurement_theta_max 42
_cell_measurement_theta_min 30
_cell_volume 2193.7(4)
_computing_data_reduction 'NRCVAX DATRD2'
_computing_molecular_graphics NRCVAX
_computing_publication_material 'NRCVAX TABLES and CRYSTALS'
_computing_structure_refinement CRYSTALS
_computing_structure_solution 'NRCVAX SOLVER'
_diffrn_ambient_temperature 295
_diffrn_measurement_device 'Nonius CAD-4    '
_diffrn_measurement_method 'Theta/2theta scan b/P/b '
_diffrn_radiation_monochromator graphite
_diffrn_radiation_source 'xray tube'
_diffrn_radiation_type 'Molybdenum K\a'
_diffrn_radiation_wavelength 0.70930
_diffrn_reflns_limit_h_max 14
_diffrn_reflns_limit_h_min 0
_diffrn_reflns_limit_k_max 12
_diffrn_reflns_limit_k_min 0
_diffrn_reflns_limit_l_max 18
_diffrn_reflns_limit_l_min 0
_diffrn_reflns_number 1811
_diffrn_reflns_theta_max 24
_diffrn_reflns_theta_min 2
_diffrn_standards_decay_% 0.0
_diffrn_standards_interval_time 80
_diffrn_standards_number 2
_exptl_absorpt_coefficient_mu 7.469
_exptl_absorpt_correction_T_max 0.486
_exptl_absorpt_correction_T_min 0.211
_exptl_absorpt_correction_type integration
_exptl_crystal_colour yellow
_exptl_crystal_density_diffrn 2.314
_exptl_crystal_description plate
_exptl_crystal_F_000 1439.74
_exptl_crystal_size_max 0.26
_exptl_crystal_size_mid 0.22
_exptl_crystal_size_min 0.11
_refine_diff_density_max 0.8(2)
_refine_ls_goodness_of_fit_obs 1.52
_refine_ls_matrix_type full
_refine_ls_number_parameters 131
_refine_ls_number_reflns 997
_refine_ls_number_restraints 20
_refine_ls_R_factor_obs 0.036
_refine_ls_shift/esd_max 0.05
_refine_ls_structure_factor_coef F
_refine_ls_weighting_details 'w = 1/(\s^2^(F)+0.0005F^2^)'
_refine_ls_weighting_scheme calc
_refine_ls_wR_factor_obs 0.047
_reflns_number_observed 999
_reflns_number_total 1811
_reflns_observed_criterion 'Inet > 2.5s(Inet)'
_cod_data_source_file ic951151j_2.cif
_cod_data_source_block pdse4
_cod_depositor_comments
;
 Changing the _atom_site_occupancy data item value from '.' to '1'
 for all fully occupied atom sites.

 Antanas Vaitkus,
 2017-02-19

The following automatic conversions were performed:

'_refine_ls_weighting_scheme' value '1/(\s^2^(F)+0.0005F^2^)' was
changed to 'calc'. New tag '_refine_ls_weighting_details' was
created. The value of the new tag was set to 'w =
1/(\s^2^(F)+0.0005F^2^)'.

Automatic conversion script
Id: cif_fix_values 3143 2015-03-26 13:38:13Z robertas 
;
_cod_original_formula_sum 'Pd Se4 F8 C12 B2 H24 '
_cod_database_code 4324064

loop_
_symmetry_equiv_pos_as_xyz
x,y,z
-x,-y,-z
1/2-x,1/2+y,1/2+z
1/2+x,1/2-y,1/2-z
x,1/2-y,z
-x,1/2+y,-z
1/2-x,-y,1/2+z
1/2+x,y,1/2-z

loop_
_atom_site_aniso_label
_atom_site_aniso_U_11
_atom_site_aniso_U_22
_atom_site_aniso_U_33
_atom_site_aniso_U_23
_atom_site_aniso_U_13
_atom_site_aniso_U_12
_atom_site_aniso_type_symbol
Pd 0.0450(7) 0.0384(7) 0.0505(7) 0.0000 0.0008(5) 0.0000 Pd
Se3 0.0562(7) 0.0486(7) 0.0665(8) 0.0007(7) -0.0034(6) 0.0106(5) Se
Se7 0.0565(7) 0.0397(6) 0.0606(7) -0.0060(6) -0.0013(5) 0.0011(5) Se
F1 0.156(11) 0.093(9) 0.103(8) 0.000 -0.048(8) 0.000 F
F2 0.068(6) 0.197(13) 0.100(7) 0.000 -0.010(6) 0.000 F
F3 0.138(6) 0.063(5) 0.146(8) -0.015(5) -0.017(5) 0.021(5) F
C1 0.111(15) 0.088(15) 0.074(14) 0.000 -0.034(12) 0.000 C
C2 0.094(9) 0.065(9) 0.089(10) -0.001(8) -0.039(8) 0.009(7) C
C4 0.085(8) 0.060(8) 0.073(9) 0.022(7) -0.013(7) 0.000(7) C
C5 0.087(9) 0.078(10) 0.094(10) 0.032(8) 0.007(8) -0.009(8) C
C6 0.060(7) 0.066(8) 0.091(9) 0.017(7) 0.008(7) -0.014(6) C
C8 0.067(7) 0.063(9) 0.092(10) 0.005(7) -0.032(7) -0.011(7) C
C9 0.043(9) 0.061(12) 0.092(14) 0.000 -0.022(9) 0.000 C
B1 0.088(16) 0.053(12) 0.077(12) 0.000 -0.025(9) 0.000 B

loop_
_atom_site_label
_atom_site_fract_x
_atom_site_fract_y
_atom_site_fract_z
_atom_site_U_iso_or_equiv
_atom_site_thermal_displace_type
_atom_site_calc_flag
_atom_site_refinement_flags
_atom_site_type_symbol
_atom_site_occupancy
Pd 0.86038(8) 0.25000 0.03885(7) 0.0447(7) Uij ? S Pd 1
Se3 0.95974(8) 0.08195(10) 0.10002(7) 0.0571(6) Uij ? . Se 1
Se7 0.76538(8) 0.08126(9) -0.02669(7) 0.0523(7) Uij ? . Se 1
F1 -0.7135(10) 0.25000 -0.9610(7) 0.117(9) Uij ? S F 1
F2 -0.6940(8) 0.25000 -0.8236(7) 0.122(9) Uij ? S F 1
F3 -0.5764(6) 0.1510(6) -0.9024(5) 0.116(6) Uij ? . F 1
F4 0.0069(14) 0.25000 -0.1481(11) 0.126(3) Uiso ? S F 0.643(5)
F5 -0.1690(13) 0.25000 -0.1892(10) 0.126(3) Uiso ? S F 0.643(5)
F6 -0.0461 0.1512 -0.2618 0.126(3) Uiso ? . F 0.643(5)
F7 -0.0171 0.25000 -0.1174 0.126(3) Uiso ? S F 0.357(5)
F8 0.0169 0.25000 -0.2522 0.126(3) Uiso ? S F 0.357(5)
F9 -0.1259 0.1490 -0.1985 0.126(3) Uiso ? . F 0.357(5)
C1 1.0447(16) 0.25000 0.2252(12) 0.091(14) Uij ? S C 1
C2 1.0630(9) 0.1354(10) 0.1822(8) 0.083(8) Uij ? . C 1
C4 0.8493(8) 0.0187(11) 0.1732(8) 0.073(8) Uij ? . C 1
C5 0.7645(10) -0.0548(13) 0.1271(9) 0.087(9) Uij ? . C 1
C6 0.6902(9) 0.0117(11) 0.0684(8) 0.072(7) Uij ? . C 1
C8 0.6389(8) 0.1355(10) -0.0880(8) 0.074(8) Uij ? . C 1
C9 0.5836(12) 0.25000 -0.0578(11) 0.065(11) Uij ? S C 1
B1 -0.6403(18) 0.25000 -0.8965(15) 0.073(12) Uij ? S B 1
B2 -0.0638 0.25000 -0.2164 0.063(6) Uiso ? S B 0.643(5)
B3 -0.0635 0.25000 -0.1908 0.063(6) Uiso ? S B 0.357(5)
H11 1.0932(16) 0.250 0.2706(12) 0.083(11) Uiso ? S H 1
H12 0.9723(16) 0.250 0.2448(12) 0.083(11) Uiso ? S H 1
H21 1.1316(9) 0.1390(10) 0.1559(8) 0.091(11) Uiso ? . H 1
H22 1.0642(9) 0.0738(10) 0.2235(8) 0.091(11) Uiso ? . H 1
H41 0.8824(8) -0.0327(11) 0.2131(8) 0.078(11) Uiso ? . H 1
H42 0.8146(8) 0.0851(11) 0.2002(8) 0.078(11) Uiso ? . H 1
H51 0.8022(10) -0.1141(13) 0.0954(9) 0.095(11) Uiso ? . H 1
H52 0.7207(10) -0.0949(13) 0.1669(9) 0.095(11) Uiso ? . H 1
H61 0.6563(9) 0.0763(11) 0.0978(8) 0.071(11) Uiso ? . H 1
H62 0.6368(9) -0.0441(11) 0.0494(8) 0.071(11) Uiso ? . H 1
H81 0.6610(8) 0.1494(10) -0.1432(8) 0.070(11) Uiso ? . H 1
H82 0.5875(8) 0.0710(10) -0.0866(8) 0.070(11) Uiso ? . H 1
H91 0.5830(12) 0.250 0.0008(11) 0.072(11) Uiso ? S H 1
H92 0.5113(12) 0.250 -0.0777(11) 0.072(11) Uiso ? S H 1

loop_
_atom_type_symbol
_atom_type_description
_atom_type_scat_dispersion_real
_atom_type_scat_dispersion_imag
_atom_type_scat_source
Pd ? -1.177 1.007 'International Tables Vol. IV Table 2.2B'
Se ? -0.178 2.223 'International Tables Vol. IV Table 2.2B'
F ? 0.014 0.010 'International Tables Vol. IV Table 2.2B'
C ? 0.002 0.002 'International Tables Vol. IV Table 2.2B'
B ? 0.000 0.001 'International Tables Vol. IV Table 2.2B'
H ? 0.000 0.000 'International Tables Vol. IV Table 2.2B'

loop_
_geom_angle_atom_site_label_1
_geom_angle_atom_site_label_2
_geom_angle_atom_site_label_3
_geom_angle
_geom_angle_site_symmetry_1
_geom_angle_site_symmetry_2
_geom_angle_site_symmetry_3
_geom_angle_publ_flag
Se3 Pd Se3 98.67(7) ? ? 5_555 ?
Se3 Pd Se7 81.27(4) ? ? ? ?
Se3 Pd Se7 177.90(7) ? ? 5_555 ?
Se7 Pd Se7 98.71(7) ? ? 5_555 ?
Pd Se3 C2 112.8(3) ? ? ? ?
Pd Se3 C4 99.5(3) ? ? ? ?
C2 Se3 C4 98.6(5) ? ? ? ?
Pd Se7 C6 100.3(4) ? ? ? ?
Pd Se7 C8 112.3(3) ? ? ? ?
C6 Se7 C8 98.1(5) ? ? ? ?
C2 C1 C2 119.4(17) ? ? 5_555 ?
Se3 C2 C1 119.2(10) ? ? ? ?
Se3 C4 C5 111.9(8) ? ? ? ?
C4 C5 C6 118.4(11) ? ? ? ?
Se7 C6 C5 113.4(8) ? ? ? ?
Se7 C8 C9 116.8(9) ? ? ? ?
C8 C9 C8 112.2(14) ? ? 5_555 ?
F1 B1 F2 109.9(18) ? ? ? ?
F1 B1 F3 109.3(13) ? ? ? ?
F2 B1 F3 110.5(13) ? ? ? ?
F3 B1 F3 107.4(17) ? ? 5_555 ?
F4 B2 F5 109.5 ? ? ? ?
F4 B2 F6 109.6 ? ? ? ?
F5 B2 F6 109.5 ? ? ? ?
F6 B2 F6 109.2 ? ? 5_555 ?
F7 B3 F8 109.4 ? ? ? ?
F7 B3 F9 109.3 ? ? ? ?
F8 B3 F9 109.6 ? ? ? ?
F9 B3 F9 109.5 ? ? 5_555 ?

loop_
_geom_bond_atom_site_label_1
_geom_bond_atom_site_label_2
_geom_bond_distance
_geom_bond_site_symmetry_1
_geom_bond_site_symmetry_2
_geom_bond_publ_flag
Pd Se3 2.423(1) ? ? ?
Pd Se7 2.432(1) ? ? ?
Se3 C2 1.94(1) ? ? ?
Se3 C4 1.94(1) ? ? ?
Se7 C6 1.96(1) ? ? ?
Se7 C8 1.945(9) ? ? ?
F1 B1 1.38(23) ? ? ?
F2 B1 1.36(3) ? ? ?
F3 B1 1.34(1) ? ? ?
F4 B2 1.41 ? ? ?
F5 B2 1.37 ? ? ?
F6 B2 1.33 ? ? ?
F7 B3 1.32 ? ? ?
F8 B3 1.41 ? ? ?
F9 B3 1.35 ? ? ?
C1 C2 1.45(1) ? ? ?
C4 C5 1.52(1) ? ? ?
C5 C6 1.51(21) ? ? ?
C8 C9 1.51(1) ? ? ?

loop_
_geom_contact_atom_site_label_1
_geom_contact_atom_site_label_2
_geom_contact_distance
_geom_contact_site_symmetry_1
_geom_contact_site_symmetry_2
_geom_contact_publ_flag
? ? ? ? ? ?

loop_
_geom_torsion_atom_site_label_1
_geom_torsion_atom_site_label_2
_geom_torsion_atom_site_label_3
_geom_torsion_atom_site_label_4
_geom_torsion
_geom_torsion_site_symmetry_1
_geom_torsion_site_symmetry_2
_geom_torsion_site_symmetry_3
_geom_torsion_site_symmetry_4
C2 C1 C2 Se3 -74.2(9) 5_555 ? ? ?
C4 Se3 C2 C1 -78.7(8) ? ? ? ?
C2 Se3 C4 C5 -168.4(10) ? ? ? ?
Se3 C4 C5 C6 -67.8(8) ? ? ? ?
C4 C5 C6 Se7 65.5(8) ? ? ? ?
C8 Se7 C6 C5 173.2(10) ? ? ? ?
C6 Se7 C8 C9 76.1(7) ? ? ? ?
Se7 C8 C9 C8 82.0(8) ? ? ? 5_555
Se7 Pd1 Se3 C2 -174.6(4) ? ? ? ?
Se7 Pd1 Se3 C4 -71.0(3) ? ? ? ?
Se3 Pd1 Se3 C2 7.6(3) 5_555 ? ? ?
Se3 Pd1 Se3 C4 111.1(3) 5_555 ? ? ?
Se3 Pd1 Se7 C6 68.9(4) ? ? ? ?
Se3 Pd1 Se7 C8 172.1(3) ? ? ? ?
Se7 Pd1 Se7 C6 -113.3(4) 5_555 ? ? ?
Se7 Pd1 Se7 C8 -10.0(3) 5_555 ? ? ?
Pd1 Se3 C2 C1 25.5(6) ? ? ? ?
Pd1 Se3 C4 C5 76.6(7) ? ? ? ?
Pd1 Se7 C6 C5 -72.2(7) ? ? ? ?
Pd1 Se7 C8 C9 -28.6(5) ? ? ? ?
